data_2108084
loop_
_publ_author_name
'Hathwar, Venkatesha R.'
'Stingaciu, Marian'
'Richter, Bo'
'Overgaard, Jacob'
'Iversen, Bo B.'

_publ_section_title
;
 Variable-temperature structural studies on valence tautomerism in cobalt
 bis(dioxolene) molecular complexes
;
_journal_issue 2
_journal_name_full 'Acta Crystallographica Section B'
_journal_page_first 304
_journal_page_last 312
_journal_paper_doi 10.1107/S2052520616019235
_journal_volume 73
_journal_year 2017
_chemical_formula_sum 'C38 H44 Br6 Co N2 O4'
_chemical_formula_weight 1131.08
_chemical_name_systematic
;
 ?
;
_space_group_crystal_system triclinic
_space_group_IT_number 2
_space_group_name_Hall '-P 1'
_space_group_name_H-M_alt 'P -1'
_symmetry_space_group_name_Hall '-P 1'
_symmetry_space_group_name_H-M 'P -1'
_atom_sites_solution_hydrogens geom
_audit_creation_method SHELXL-2014
_cell_angle_alpha 91.692(8)
_cell_angle_beta 93.393(7)
_cell_angle_gamma 93.903(6)
_cell_formula_units_Z 1
_cell_length_a 8.8070(6)
_cell_length_b 10.6922(8)
_cell_length_c 11.4658(13)
_cell_measurement_reflns_used 10578
_cell_measurement_temperature 20(2)
_cell_measurement_theta_max 17.4
_cell_measurement_theta_min 1.34
_cell_volume 1074.69(16)
_computing_structure_refinement 'SHELXL-2014 (Sheldrick, 2014)'
_diffrn_ambient_temperature 20(2)
_diffrn_measured_fraction_theta_full 0.989
_diffrn_measured_fraction_theta_max 0.984
_diffrn_measurement_device_type 'Rigaku kappa'
_diffrn_radiation_source SPring-8,BL02B1
_diffrn_radiation_type Synchrotron,monochromatic
_diffrn_radiation_wavelength 0.4997
_diffrn_reflns_av_R_equivalents 0.0658
_diffrn_reflns_limit_h_max 11
_diffrn_reflns_limit_h_min -10
_diffrn_reflns_limit_k_max 13
_diffrn_reflns_limit_k_min -13
_diffrn_reflns_limit_l_max 13
_diffrn_reflns_limit_l_min -14
_diffrn_reflns_number 10578
_diffrn_reflns_theta_full 17.447
_diffrn_reflns_theta_max 18.198
_diffrn_reflns_theta_min 1.343
_exptl_absorpt_coefficient_mu 2.370
_exptl_absorpt_correction_T_max 0.815
_exptl_absorpt_correction_T_min 0.781
_exptl_absorpt_correction_type empirical
_exptl_absorpt_process_details 'Blessing, 1995'
_exptl_crystal_colour blue
_exptl_crystal_density_diffrn 1.748
_exptl_crystal_description block
_exptl_crystal_F_000 555
_exptl_crystal_size_max 0.110
_exptl_crystal_size_mid 0.090
_exptl_crystal_size_min 0.090
_refine_diff_density_max 1.809
_refine_diff_density_min -2.091
_refine_ls_extinction_coef 0.020(3)
_refine_ls_extinction_expression Fc^*^=kFc[1+0.001xFc^2^\l^3^/sin(2\q)]^-1/4^
_refine_ls_extinction_method SHELXL
_refine_ls_goodness_of_fit_ref 1.118
_refine_ls_hydrogen_treatment constr
_refine_ls_matrix_type full
_refine_ls_number_parameters 232
_refine_ls_number_reflns 4320
_refine_ls_number_restraints 0
_refine_ls_restrained_S_all 1.118
_refine_ls_R_factor_all 0.0756
_refine_ls_R_factor_gt 0.0600
_refine_ls_shift/su_max 0.000
_refine_ls_shift/su_mean 0.000
_refine_ls_structure_factor_coef Fsqd
_refine_ls_weighting_details 'w=1/[\s^2^(Fo^2^)+(0.1006P)^2^+1.3323P] where P=(Fo^2^+2Fc^2^)/3'
_refine_ls_weighting_scheme calc
_refine_ls_wR_factor_gt 0.1425
_refine_ls_wR_factor_ref 0.1517
_reflns_number_gt 3504
_reflns_number_total 4320
_reflns_threshold_expression 'I > 2\s(I)'
_cod_data_source_file ps5056sup1.cif
_cod_data_source_block 3_20K
_cod_database_code 2108084
_shelx_space_group_comment
;
The symmetry employed for this shelxl refinement is uniquely defined
by the following loop, which should always be used as a source of
symmetry information in preference to the above space-group names.
They are only intended as comments.
;
_shelxl_version_number 201.4

loop_
_space_group_symop_operation_xyz
'x, y, z'
'-x, -y, -z'

loop_
_atom_site_type_symbol
_atom_site_label
_atom_site_fract_x
_atom_site_fract_y
_atom_site_fract_z
_atom_site_U_iso_or_equiv
_atom_site_adp_type
_atom_site_calc_flag
_atom_site_occupancy
C C1 0.0497(6) 0.0975(5) 0.7284(5) 0.0183(9) Uani d 1
C C2 0.2027(6) 0.1026(5) 0.6806(5) 0.0183(9) Uani d 1
C C3 0.3305(7) 0.1513(5) 0.7548(6) 0.0210(13) Uani d 1
C C4 0.3051(7) 0.1914(5) 0.8652(6) 0.0209(13) Uani d 1
H H4 0.3908 0.2243 0.9135 0.025 Uiso calc 1
C C5 0.1582(7) 0.1879(6) 0.9145(5) 0.0211(13) Uani d 1
C C6 0.0349(7) 0.1414(6) 0.8442(5) 0.0207(13) Uani d 1
H H6 -0.0635 0.1387 0.8742 0.025 Uiso calc 1
C C7 0.4908(7) 0.1576(6) 0.7067(5) 0.0203(13) Uani d 1
C C8 0.5342(7) 0.0247(6) 0.6748(6) 0.0239(14) Uani d 1
H H8A 0.6380 0.0288 0.6480 0.036 Uiso calc 1
H H8B 0.4629 -0.0122 0.6122 0.036 Uiso calc 1
H H8C 0.5294 -0.0272 0.7436 0.036 Uiso calc 1
C C9 0.4929(7) 0.2382(6) 0.5975(5) 0.0223(14) Uani d 1
H H9A 0.4558 0.3203 0.6162 0.033 Uiso calc 1
H H9B 0.4268 0.1962 0.5344 0.033 Uiso calc 1
H H9C 0.5973 0.2493 0.5726 0.033 Uiso calc 1
C C10 0.6132(7) 0.2166(6) 0.7974(6) 0.0242(14) Uani d 1
H H10A 0.5859 0.3005 0.8215 0.036 Uiso calc 1
H H10B 0.7123 0.2231 0.7626 0.036 Uiso calc 1
H H10C 0.6191 0.1639 0.8658 0.036 Uiso calc 1
C C11 0.1462(7) 0.2381(6) 1.0386(6) 0.0253(15) Uani d 1
C C12 0.2503(7) 0.1665(6) 1.1229(6) 0.0271(15) Uani d 1
H H12A 0.3554 0.1757 1.0991 0.041 Uiso calc 1
H H12B 0.2152 0.0774 1.1201 0.041 Uiso calc 1
H H12C 0.2461 0.2009 1.2027 0.041 Uiso calc 1
C C13 -0.0164(8) 0.2202(7) 1.0776(6) 0.0324(16) Uani d 1
H H13A -0.0183 0.2478 1.1597 0.049 Uiso calc 1
H H13B -0.0517 0.1313 1.0688 0.049 Uiso calc 1
H H13C -0.0834 0.2699 1.0292 0.049 Uiso calc 1
C C14 0.1977(8) 0.3784(6) 1.0458(6) 0.0291(15) Uani d 1
H H14A 0.1892 0.4113 1.1256 0.044 Uiso calc 1
H H14B 0.1329 0.4234 0.9914 0.044 Uiso calc 1
H H14C 0.3040 0.3898 1.0249 0.044 Uiso calc 1
C C15 0.0877(7) 0.2684(6) 0.4313(5) 0.0216(14) Uani d 1
H H15 0.1848 0.2463 0.4614 0.026 Uiso calc 1
C C16 0.0752(7) 0.3861(6) 0.3872(5) 0.0204(13) Uani d 1
C C17 -0.0657(7) 0.4229(5) 0.3443(5) 0.0203(13) Uani d 1
C C18 -0.1917(7) 0.3339(6) 0.3458(6) 0.0240(14) Uani d 1
C C19 -0.1680(7) 0.2185(6) 0.3927(6) 0.0239(14) Uani d 1
H H19 -0.2538 0.1602 0.3964 0.029 Uiso calc 1
Br Br1 -0.38717(7) 0.36768(6) 0.29043(6) 0.0264(2) Uani d 1
Br Br2 -0.08605(7) 0.58057(6) 0.28109(6) 0.02451(19) Uani d 1
Br Br3 0.25350(7) 0.49433(5) 0.38920(5) 0.02260(19) Uani d 1
Co Co1 0.0000 0.0000 0.5000 0.0166(3) Uani d 1
N N1 -0.0322(6) 0.1836(5) 0.4333(4) 0.0214(11) Uani d 1
O O1 -0.0635(4) 0.0551(4) 0.6599(4) 0.0198(9) Uani d 1
O O2 0.2075(4) 0.0616(4) 0.5748(4) 0.0192(9) Uani d 1

loop_
_atom_site_aniso_label
_atom_site_aniso_U_11
_atom_site_aniso_U_22
_atom_site_aniso_U_33
_atom_site_aniso_U_12
_atom_site_aniso_U_13
_atom_site_aniso_U_23
C1 0.019(2) 0.007(2) 0.028(2) -0.0035(16) 0.0018(18) 0.0083(17)
C2 0.019(2) 0.007(2) 0.028(2) -0.0035(16) 0.0018(18) 0.0083(17)
C3 0.028(3) 0.006(3) 0.028(3) -0.004(2) 0.002(3) 0.005(2)
C4 0.023(3) 0.010(3) 0.029(3) -0.004(2) -0.006(3) 0.008(2)
C5 0.021(3) 0.015(3) 0.026(3) -0.004(2) 0.000(3) 0.009(3)
C6 0.020(3) 0.014(3) 0.027(3) -0.002(2) 0.001(2) 0.004(3)
C7 0.022(3) 0.012(3) 0.027(3) -0.004(2) 0.004(3) 0.005(2)
C8 0.019(3) 0.021(3) 0.031(4) -0.006(3) 0.001(3) 0.006(3)
C9 0.024(3) 0.020(3) 0.020(3) -0.012(3) 0.001(2) 0.005(3)
C10 0.019(3) 0.017(3) 0.035(4) -0.005(2) 0.000(3) 0.000(3)
C11 0.027(3) 0.019(3) 0.030(4) -0.005(3) 0.006(3) 0.005(3)
C12 0.033(4) 0.021(3) 0.027(4) -0.004(3) -0.001(3) 0.003(3)
C13 0.036(4) 0.029(4) 0.032(4) 0.000(3) 0.003(3) 0.004(3)
C14 0.039(4) 0.018(4) 0.030(4) -0.004(3) 0.002(3) -0.001(3)
C15 0.021(3) 0.021(3) 0.021(3) -0.006(3) -0.001(2) 0.005(3)
C16 0.022(3) 0.013(3) 0.025(3) -0.007(2) -0.001(2) 0.003(2)
C17 0.031(3) 0.007(3) 0.023(3) -0.002(2) 0.001(3) 0.003(2)
C18 0.032(3) 0.015(3) 0.024(3) -0.003(3) 0.006(3) -0.001(3)
C19 0.020(3) 0.020(3) 0.031(4) -0.012(3) 0.006(3) 0.003(3)
Br1 0.0228(3) 0.0169(3) 0.0387(4) -0.0022(2) -0.0025(3) 0.0040(3)
Br2 0.0305(4) 0.0118(3) 0.0307(4) -0.0026(2) 0.0002(3) 0.0054(2)
Br3 0.0238(3) 0.0137(3) 0.0290(4) -0.0089(2) 0.0010(2) 0.0040(2)
Co1 0.0185(6) 0.0080(6) 0.0225(6) -0.0054(4) -0.0004(5) 0.0030(4)
N1 0.026(3) 0.014(3) 0.024(3) -0.002(2) 0.000(2) 0.002(2)
O1 0.021(2) 0.015(2) 0.022(2) -0.0082(17) -0.0011(17) 0.0039(17)
O2 0.020(2) 0.011(2) 0.026(2) -0.0052(16) 0.0022(17) 0.0040(17)

loop_
_atom_type_symbol
_atom_type_description
_atom_type_scat_dispersion_real
_atom_type_scat_dispersion_imag
_atom_type_scat_source
C C 0.0010 0.0010 'International Tables Vol C Tables 4.2.6.8 and 6.1.1.4'
H H 0.0000 0.0000 'International Tables Vol C Tables 4.2.6.8 and 6.1.1.4'
Br Br 0.2850 1.3960 'International Tables Vol C Tables 4.2.6.8 and 6.1.1.4'
Co Co 0.2750 0.5010 'International Tables Vol C Tables 4.2.6.8 and 6.1.1.4'
N N 0.0020 0.0010 'International Tables Vol C Tables 4.2.6.8 and 6.1.1.4'
O O 0.0040 0.0030 'International Tables Vol C Tables 4.2.6.8 and 6.1.1.4'

loop_
_geom_angle_atom_site_label_1
_geom_angle_atom_site_label_2
_geom_angle_atom_site_label_3
_geom_angle_site_symmetry_1
_geom_angle_site_symmetry_3
_geom_angle
O1 C1 C6 . . 123.4(5)
O1 C1 C2 . . 117.2(6)
C6 C1 C2 . . 119.4(5)
O2 C2 C3 . . 125.8(5)
O2 C2 C1 . . 116.0(5)
C3 C2 C1 . . 118.2(6)
C4 C3 C2 . . 118.3(6)
C4 C3 C7 . . 122.7(5)
C2 C3 C7 . . 119.1(6)
C3 C4 C5 . . 125.0(6)
C3 C4 H4 . . 117.5
C5 C4 H4 . . 117.5
C6 C5 C4 . . 117.3(6)
C6 C5 C11 . . 123.3(6)
C4 C5 C11 . . 119.4(5)
C5 C6 C1 . . 121.9(6)
C5 C6 H6 . . 119.0
C1 C6 H6 . . 119.0
C8 C7 C9 . . 109.6(5)
C8 C7 C10 . . 107.9(5)
C9 C7 C10 . . 107.8(5)
C8 C7 C3 . . 109.8(5)
C9 C7 C3 . . 110.0(5)
C10 C7 C3 . . 111.8(5)
C7 C8 H8A . . 109.5
C7 C8 H8B . . 109.5
H8A C8 H8B . . 109.5
C7 C8 H8C . . 109.5
H8A C8 H8C . . 109.5
H8B C8 H8C . . 109.5
C7 C9 H9A . . 109.5
C7 C9 H9B . . 109.5
H9A C9 H9B . . 109.5
C7 C9 H9C . . 109.5
H9A C9 H9C . . 109.5
H9B C9 H9C . . 109.5
C7 C10 H10A . . 109.5
C7 C10 H10B . . 109.5
H10A C10 H10B . . 109.5
C7 C10 H10C . . 109.5
H10A C10 H10C . . 109.5
H10B C10 H10C . . 109.5
C5 C11 C13 . . 111.8(5)
C5 C11 C14 . . 109.2(5)
C13 C11 C14 . . 109.3(6)
C5 C11 C12 . . 109.2(6)
C13 C11 C12 . . 107.8(5)
C14 C11 C12 . . 109.5(5)
C11 C12 H12A . . 109.5
C11 C12 H12B . . 109.5
H12A C12 H12B . . 109.5
C11 C12 H12C . . 109.5
H12A C12 H12C . . 109.5
H12B C12 H12C . . 109.5
C11 C13 H13A . . 109.5
C11 C13 H13B . . 109.5
H13A C13 H13B . . 109.5
C11 C13 H13C . . 109.5
H13A C13 H13C . . 109.5
H13B C13 H13C . . 109.5
C11 C14 H14A . . 109.5
C11 C14 H14B . . 109.5
H14A C14 H14B . . 109.5
C11 C14 H14C . . 109.5
H14A C14 H14C . . 109.5
H14B C14 H14C . . 109.5
N1 C15 C16 . . 122.6(6)
N1 C15 H15 . . 118.7
C16 C15 H15 . . 118.7
C15 C16 C17 . . 120.4(5)
C15 C16 Br3 . . 117.7(5)
C17 C16 Br3 . . 121.8(4)
C16 C17 C18 . . 117.2(5)
C16 C17 Br2 . . 121.5(4)
C18 C17 Br2 . . 121.2(5)
C19 C18 C17 . . 118.1(6)
C19 C18 Br1 . . 119.3(5)
C17 C18 Br1 . . 122.5(5)
N1 C19 C18 . . 124.4(6)
N1 C19 H19 . . 117.8
C18 C19 H19 . . 117.8
O1 Co1 O1 2_556 . 180.0
O1 Co1 O2 2_556 2_556 80.66(16)
O1 Co1 O2 . 2_556 99.34(16)
O1 Co1 O2 2_556 . 99.34(16)
O1 Co1 O2 . . 80.66(16)
O2 Co1 O2 2_556 . 180.0
O1 Co1 N1 2_556 . 88.83(18)
O1 Co1 N1 . . 91.17(18)
O2 Co1 N1 2_556 . 89.33(17)
O2 Co1 N1 . . 90.67(17)
O1 Co1 N1 2_556 2_556 91.17(18)
O1 Co1 N1 . 2_556 88.83(18)
O2 Co1 N1 2_556 2_556 90.67(17)
O2 Co1 N1 . 2_556 89.33(17)
N1 Co1 N1 . 2_556 180.0
C19 N1 C15 . . 117.3(5)
C19 N1 Co1 . . 122.9(4)
C15 N1 Co1 . . 119.8(4)
C1 O1 Co1 . . 112.7(4)
C2 O2 Co1 . . 113.4(4)

loop_
_geom_bond_atom_site_label_1
_geom_bond_atom_site_label_2
_geom_bond_site_symmetry_2
_geom_bond_distance
C1 O1 . 1.281(7)
C1 C6 . 1.411(9)
C1 C2 . 1.483(8)
C2 O2 . 1.281(8)
C2 C3 . 1.429(8)
C3 C4 . 1.361(9)
C3 C7 . 1.543(8)
C4 C5 . 1.440(9)
C4 H4 . 0.9500
C5 C6 . 1.369(8)
C5 C11 . 1.519(9)
C6 H6 . 0.9500
C7 C8 . 1.536(9)
C7 C9 . 1.541(8)
C7 C10 . 1.542(8)
C8 H8A . 0.9800
C8 H8B . 0.9800
C8 H8C . 0.9800
C9 H9A . 0.9800
C9 H9B . 0.9800
C9 H9C . 0.9800
C10 H10A . 0.9800
C10 H10B . 0.9800
C10 H10C . 0.9800
C11 C13 . 1.526(9)
C11 C14 . 1.535(9)
C11 C12 . 1.547(9)
C12 H12A . 0.9800
C12 H12B . 0.9800
C12 H12C . 0.9800
C13 H13A . 0.9800
C13 H13B . 0.9800
C13 H13C . 0.9800
C14 H14A . 0.9800
C14 H14B . 0.9800
C14 H14C . 0.9800
C15 N1 . 1.346(7)
C15 C16 . 1.379(8)
C15 H15 . 0.9500
C16 C17 . 1.393(8)
C16 Br3 . 1.885(6)
C17 C18 . 1.413(8)
C17 Br2 . 1.870(6)
C18 C19 . 1.385(9)
C18 Br1 . 1.862(7)
C19 N1 . 1.338(8)
C19 H19 . 0.9500
Co1 O1 2_556 2.031(4)
Co1 O1 . 2.031(4)
Co1 O2 2_556 2.032(4)
Co1 O2 . 2.032(4)
Co1 N1 . 2.158(5)
Co1 N1 2_556 2.158(5)

loop_
_geom_torsion_atom_site_label_1
_geom_torsion_atom_site_label_2
_geom_torsion_atom_site_label_3
_geom_torsion_atom_site_label_4
_geom_torsion
O1 C1 C2 O2 -1.2(8)
C6 C1 C2 O2 -179.7(5)
O1 C1 C2 C3 179.1(5)
C6 C1 C2 C3 0.5(8)
O2 C2 C3 C4 179.8(5)
C1 C2 C3 C4 -0.5(8)
O2 C2 C3 C7 0.3(9)
C1 C2 C3 C7 -179.9(5)
C2 C3 C4 C5 0.5(9)
C7 C3 C4 C5 180.0(5)
C3 C4 C5 C6 -0.6(9)
C3 C4 C5 C11 -178.9(6)
C4 C5 C6 C1 0.6(9)
C11 C5 C6 C1 178.8(6)
O1 C1 C6 C5 -179.0(5)
C2 C1 C6 C5 -0.6(9)
C4 C3 C7 C8 118.3(6)
C2 C3 C7 C8 -62.2(7)
C4 C3 C7 C9 -121.0(6)
C2 C3 C7 C9 58.4(7)
C4 C3 C7 C10 -1.3(8)
C2 C3 C7 C10 178.1(5)
C6 C5 C11 C13 4.8(9)
C4 C5 C11 C13 -177.0(5)
C6 C5 C11 C14 -116.3(6)
C4 C5 C11 C14 62.0(7)
C6 C5 C11 C12 124.0(6)
C4 C5 C11 C12 -57.8(7)
N1 C15 C16 C17 1.3(10)
N1 C15 C16 Br3 -179.6(5)
C15 C16 C17 C18 -1.6(10)
Br3 C16 C17 C18 179.4(5)
C15 C16 C17 Br2 -178.7(5)
Br3 C16 C17 Br2 2.2(8)
C16 C17 C18 C19 2.1(9)
Br2 C17 C18 C19 179.3(5)
C16 C17 C18 Br1 -179.4(5)
Br2 C17 C18 Br1 -2.2(8)
C17 C18 C19 N1 -2.5(10)
Br1 C18 C19 N1 178.9(5)
C18 C19 N1 C15 2.2(10)
C18 C19 N1 Co1 -177.7(5)
C16 C15 N1 C19 -1.5(10)
C16 C15 N1 Co1 178.4(5)
C6 C1 O1 Co1 -180.0(4)
C2 C1 O1 Co1 1.6(6)
C3 C2 O2 Co1 179.9(4)
C1 C2 O2 Co1 0.1(6)

_cod_database_fobs_code 2108084
